data_9016525
loop_
_publ_author_name
'Benhamada, L.'
'Grandin, A.'
'Borel, M.'
'Leclaire, A.'
'Raveau, B.'

_publ_section_title
;
 A new vanadium III potassium phosphate with a cage structure:
 K6V2P4O16
 _cod_database_code 1001477
;
_journal_name_full 'Journal of Solid State Chemistry'
_journal_page_first 264
_journal_page_last 270
_journal_paper_doi 10.1016/0022-4596(91)90080-2
_journal_volume 91
_journal_year 1991
_chemical_formula_sum 'K3 O8 P2 V'
_space_group_IT_number 14
_symmetry_space_group_name_Hall '-P 2ybc'
_symmetry_space_group_name_H-M 'P 1 21/c 1'
_cell_angle_alpha 90
_cell_angle_beta 121.67
_cell_angle_gamma 90
_cell_length_a 9.578
_cell_length_b 11.097
_cell_length_c 18.127
_cell_formula_units_Z 8
_cell_volume 1639.758
_database_code_amcsd 0013708
_exptl_crystal_density_diffrn 2.902
_cod_duplicate_entry 1001477
_cod_original_cell_volume 1639.759
_cod_original_formula_sum 'V K3 P2 O8'
_cod_database_code 9016525
_amcsd_formula_title 'K6 O16 P4 V2'

loop_
_space_group_symop_operation_xyz
x,y,z
x,1/2-y,1/2+z
-x,1/2+y,1/2-z
-x,-y,-z

loop_
_atom_site_label
_atom_site_fract_x
_atom_site_fract_y
_atom_site_fract_z
V1 0.55410 0.13080 0.13160
V2 0.03940 0.65600 0.61400
K1 0.28960 0.11850 0.49400
K2 0.74160 0.10060 0.00150
K3 0.43360 0.07660 0.31780
K4 0.44660 0.36120 0.25960
K5 0.04090 0.09730 0.24680
K6 0.98080 0.38120 0.08000
P1 0.21070 0.86170 0.64640
P2 0.32720 0.36130 0.40800
P3 0.17700 0.12340 0.10000
P4 0.72150 0.33620 0.16440
O1 0.44600 0.15380 0.00690
O2 0.54370 0.31420 0.14670
O3 0.34620 0.07300 0.12170
O4 0.65490 0.10710 0.25940
O5 0.76580 0.20920 0.14770
O6 0.60300 -0.04190 0.12380
O7 0.16680 0.62440 0.74170
O8 0.03990 0.84520 0.63420
O9 -0.08800 0.69400 0.48770
O10 0.06990 0.48510 0.59270
O11 0.84090 0.59760 0.61040
O12 0.24370 0.73370 0.62230
O13 0.21600 0.95940 0.58790
O14 0.31780 0.24400 0.36550
O15 0.19680 0.20860 0.17040
O16 0.72200 0.43530 0.10510

loop_
_cod_related_entry_id
_cod_related_entry_database
_cod_related_entry_code
1 AMCSD 0013708
